data_1567664
loop_
_publ_author_name
'Kerckhoffs, Aidan'
'Christensen, Kirsten E.'
'Langton, Matthew J.'

_publ_section_title
;
 Fast relaxing red and near-IR switchable azobenzenes with chalcogen and
 halogen substituents: periodic trends, tuneable thermal half-lives and
 chalcogen bonding.
;
_journal_issue 39
_journal_name_full 'Chemical science'
_journal_page_first 11551
_journal_page_last 11559
_journal_paper_doi 10.1039/d2sc04601f
_journal_volume 13
_journal_year 2022
_chemical_absolute_configuration ad
_chemical_formula_moiety 'C16 H18 N2 Te4'
_chemical_formula_sum 'C16 H18 N2 Te4'
_chemical_formula_weight 748.73
_chemical_melting_point ?
_space_group_IT_number 4
_space_group_name_Hall 'P 2yb'
_space_group_name_H-M_alt 'P 1 21 1'
_symmetry_cell_setting monoclinic
_symmetry_space_group_name_Hall 'P 2yb'
_symmetry_space_group_name_H-M 'P 1 21 1'
_atom_sites_solution_hydrogens difmap
_atom_sites_solution_primary other
_audit_creation_date 2022-07-12
_audit_creation_method 'CRYSTALS_ver_*****_build_8199 '
_audit_update_record
;
2022-08-10 deposited with the CCDC.	2022-09-19 downloaded from the CCDC.
;
_cell_angle_alpha 90
_cell_angle_beta 95.2723(7)
_cell_angle_gamma 90
_cell_formula_units_Z 4
_cell_length_a 10.73350(10)
_cell_length_b 10.57430(10)
_cell_length_c 18.02080(10)
_cell_measurement_reflns_used 28584
_cell_measurement_temperature 150
_cell_measurement_theta_max 75.87
_cell_measurement_theta_min 4.83
_cell_volume 2036.69(3)
_computing_cell_refinement
; 
 CrysAlisPro (Rigaku Oxford Diffraction, 2017) 
;
_computing_data_collection 'SuperNova, (Oxford Diffraction, 2010)'
_computing_data_reduction
; 
 CrysAlisPro (Rigaku Oxford Diffraction, 2017) 
;
_computing_molecular_graphics 'CAMERON (Watkin et al., 1996)'
_computing_publication_material 'CRYSTALS (Betteridge et al., 2003)'
_computing_structure_refinement 'CRYSTALS (Betteridge et al., 2003)'
_computing_structure_solution 'Superflip (Palatinus & Chapuis, 2007)'
_diffrn_ambient_temperature 150
_diffrn_detector 'Hybrid Pixel Array Detector'
_diffrn_detector_area_resol_mean 10.0000
_diffrn_detector_type 'HyPix-Arc 150'
_diffrn_measured_fraction_theta_full 0.999
_diffrn_measured_fraction_theta_max 0.983
_diffrn_measurement_device 'Area four-circle diffractometer'
_diffrn_measurement_device_type 'XtaLAB Synergy R, DW system, HyPix-Arc 150'
_diffrn_measurement_method \w
_diffrn_radiation_monochromator 'focussing mirrors'
_diffrn_radiation_type 'Cu K\a'
_diffrn_radiation_wavelength 1.54184
_diffrn_reflns_av_R_equivalents 0.036
_diffrn_reflns_av_sigmaI/netI 0.0508
_diffrn_reflns_av_unetI/netI 0.051
_diffrn_reflns_limit_h_max 13
_diffrn_reflns_limit_h_min -13
_diffrn_reflns_limit_k_max 12
_diffrn_reflns_limit_k_min -13
_diffrn_reflns_limit_l_max 22
_diffrn_reflns_limit_l_min -22
_diffrn_reflns_number 45376
_diffrn_reflns_theta_full 74.117
_diffrn_reflns_theta_max 76.409
_diffrn_reflns_theta_min 4.136
_diffrn_source 'Rotating-anode X-ray tube'
_diffrn_source_type 'Rigaku (Cu) X-ray Source'
_diffrn_standards_number 0
_exptl_absorpt_coefficient_mu 44.738
_exptl_absorpt_correction_T_max 0.80
_exptl_absorpt_correction_T_min 0.24
_exptl_absorpt_correction_type multi-scan
_exptl_absorpt_process_details
; 
 CrysAlisPro (Rigaku Oxford Diffraction, 2017) 
;
_exptl_crystal_colour clear_intense_black
_exptl_crystal_density_diffrn 2.442
_exptl_crystal_density_meas ?
_exptl_crystal_density_method 'not measured'
_exptl_crystal_description plate
_exptl_crystal_F_000 1344
_exptl_crystal_size_max 0.03
_exptl_crystal_size_mid 0.03
_exptl_crystal_size_min 0.005
_refine_diff_density_max 1.15
_refine_diff_density_min -0.56
_refine_ls_abs_structure_details
; 
 Parsons, Flack & Wagner (2013), 
 3128 Friedel Pairs 
;
_refine_ls_abs_structure_Flack -0.020(4)
_refine_ls_extinction_method None
_refine_ls_goodness_of_fit_ref 0.9937
_refine_ls_hydrogen_treatment constr
_refine_ls_matrix_type full
_refine_ls_number_parameters 398
_refine_ls_number_reflns 8268
_refine_ls_number_restraints 1
_refine_ls_R_factor_all 0.0263
_refine_ls_R_factor_gt 0.0249
_refine_ls_shift/su_max 0.0034122
_refine_ls_shift/su_mean 0.0001565
_refine_ls_structure_factor_coef Fsqd
_refine_ls_weighting_details
;
 Method= Modified Sheldrick 
 w=1/[\s^2^(F^2^) + ( 0.03P)^2^ + 4.19P] 
 ,where P=(max(Fo^2^,0) + 2Fc^2^)/3 
;
_refine_ls_weighting_scheme calc
_refine_ls_wR_factor_all 0.0606
_refine_ls_wR_factor_gt 0.0600
_refine_ls_wR_factor_ref 0.0606
_reflns_limit_h_max 13
_reflns_limit_h_min -13
_reflns_limit_k_max 12
_reflns_limit_k_min -13
_reflns_limit_l_max 22
_reflns_limit_l_min 0
_reflns_number_gt 7940
_reflns_number_total 8268
_reflns_threshold_expression I>2.0\s(I)
_oxford_diffrn_Wilson_B_factor 2.38
_oxford_diffrn_Wilson_scale 0.57
_oxford_refine_ls_scale 1.321(3)
_oxford_structure_analysis_title 7662-150K-Ruairi
_cod_data_source_file d2sc04601f2.cif
_cod_data_source_block 7-TeMe4-H
_cod_depositor_comments
;
The following automatic conversions were performed:

data item '_chemical_melting_point' value 'not measured' was changed
to '?' -- the value is undefined or not given.

data item '_exptl_crystal_density_meas' value 'not measured' was
changed to '?' -- the value is perceived as not measured.

Automatic conversion script
Id: cif_fix_values 7556 2019-12-06 15:28:31Z antanas 

 Adding full bibliography for 1567655--1567664.cif.
;
_cod_original_sg_symbol_H-M 'P 21 '
_cod_database_code 1567664
_oxford_refine_reflns_threshold_expression I>-10.0\s(I)
_refine_ls_r_factor_ref 0.0263
_reflns_number_all 8268
_oxford_hooft_y -0.024(3)
_oxford_bijvoet_difference -0.020(4)
_oxford_refined_flack_x -0.012(8)
_platon_squeeze_void_probe_radius 1.20

loop_
_symmetry_equiv_pos_as_xyz
x,y,z
-x,y+1/2,-z

loop_
_atom_site_label
_atom_site_type_symbol
_atom_site_fract_x
_atom_site_fract_y
_atom_site_fract_z
_atom_site_U_iso_or_equiv
_atom_site_occupancy
_atom_site_adp_type
_atom_site_refinement_flags_posn
_atom_site_refinement_flags_adp
_atom_site_refinement_flags_occupancy
_atom_site_disorder_assembly
_atom_site_disorder_group
_atom_site_attached_hydrogens
N1 N 0.7136(4) 0.3772(5) 0.6685(3) 0.0228 1.0000 Uani . . . . . .
C2 C 0.5882(5) 0.4184(5) 0.6505(3) 0.0217 1.0000 Uani . . . . . .
C3 C 0.5347(5) 0.4858(6) 0.7086(3) 0.0250 1.0000 Uani . . . . . .
C4 C 0.4150(6) 0.5294(6) 0.6965(4) 0.0333 1.0000 Uani . . . . . .
C5 C 0.3470(6) 0.5088(7) 0.6279(4) 0.0361 1.0000 Uani . . . . . .
C6 C 0.3969(5) 0.4418(6) 0.5730(3) 0.0298 1.0000 Uani . . . . . .
C7 C 0.5189(5) 0.3935(5) 0.5826(3) 0.0249 1.0000 Uani . . . . . .
Te8 Te 0.59077(4) 0.28420(6) 0.49848(2) 0.0280 1.0000 Uani . . . . . .
C9 C 0.4098(6) 0.2290(7) 0.4480(4) 0.0400 1.0000 Uani . . . . . .
Te10 Te 0.64658(4) 0.50921(6) 0.81057(2) 0.0363 1.0000 Uani . . . . . .
C11 C 0.5193(8) 0.6325(9) 0.8590(4) 0.0550 1.0000 Uani . . . . . .
N12 N 0.7721(5) 0.3536(5) 0.6122(3) 0.0246 1.0000 Uani . . . . . .
C13 C 0.8955(5) 0.3085(5) 0.6283(3) 0.0234 1.0000 Uani . . . . . .
C14 C 0.9369(6) 0.2422(6) 0.6942(3) 0.0266 1.0000 Uani . . . . . .
C15 C 1.0603(6) 0.2007(6) 0.7033(4) 0.0351 1.0000 Uani . . . . . .
C16 C 1.1398(6) 0.2220(7) 0.6476(4) 0.0357 1.0000 Uani . . . . . .
C17 C 1.0974(6) 0.2848(6) 0.5830(4) 0.0328 1.0000 Uani . . . . . .
C18 C 0.9756(6) 0.3290(6) 0.5722(3) 0.0272 1.0000 Uani . . . . . .
Te19 Te 0.90873(4) 0.43214(6) 0.47577(2) 0.0349 1.0000 Uani . . . . . .
C20 C 1.0896(6) 0.4823(8) 0.4455(4) 0.0447 1.0000 Uani . . . . . .
Te21 Te 0.81907(4) 0.20992(6) 0.77994(2) 0.0299 1.0000 Uani . . . . . .
C22 C 0.9226(10) 0.0490(10) 0.8239(6) 0.0771 1.0000 Uani . . . . . .
N51 N 0.7418(5) 0.3667(5) 0.1683(3) 0.0257 1.0000 Uani . . . . . .
C52 C 0.7053(5) 0.4927(6) 0.1564(3) 0.0239 1.0000 Uani . . . . . .
C53 C 0.6401(6) 0.5475(6) 0.2130(3) 0.0273 1.0000 Uani . . . . . .
C54 C 0.6014(6) 0.6710(6) 0.2069(4) 0.0316 1.0000 Uani . . . . . .
C55 C 0.6271(7) 0.7428(6) 0.1454(4) 0.0367 1.0000 Uani . . . . . .
C56 C 0.6903(6) 0.6909(6) 0.0894(4) 0.0327 1.0000 Uani . . . . . .
C57 C 0.7306(5) 0.5637(6) 0.0934(3) 0.0253 1.0000 Uani . . . . . .
Te58 Te 0.82614(4) 0.48599(6) 0.00735(2) 0.0306 1.0000 Uani . . . . . .
C59 C 0.8813(7) 0.6658(6) -0.0364(4) 0.0371 1.0000 Uani . . . . . .
Te60 Te 0.60649(4) 0.43085(6) 0.30491(2) 0.0356 1.0000 Uani . . . . . .
C61 C 0.4977(9) 0.5662(7) 0.3576(4) 0.0495 1.0000 Uani . . . . . .
N62 N 0.7622(5) 0.3070(4) 0.1089(3) 0.0257 1.0000 Uani . . . . . .
C63 C 0.8103(5) 0.1823(5) 0.1193(3) 0.0233 1.0000 Uani . . . . . .
C64 C 0.8800(6) 0.1396(5) 0.1849(3) 0.0267 1.0000 Uani . . . . . .
C65 C 0.9297(6) 0.0185(6) 0.1859(4) 0.0341 1.0000 Uani . . . . . .
C66 C 0.9119(7) -0.0580(6) 0.1239(4) 0.0374 1.0000 Uani . . . . . .
C67 C 0.8414(6) -0.0160(6) 0.0598(4) 0.0353 1.0000 Uani . . . . . .
C68 C 0.7889(6) 0.1025(6) 0.0573(3) 0.0285 1.0000 Uani . . . . . .
Te69 Te 0.66853(4) 0.16469(6) -0.03572(2) 0.0315 1.0000 Uani . . . . . .
C70 C 0.6118(8) -0.0222(7) -0.0682(5) 0.0532 1.0000 Uani . . . . . .
Te71 Te 0.90544(4) 0.25386(6) 0.28212(2) 0.0303 1.0000 Uani . . . . . .
C72 C 1.0660(9) 0.1532(9) 0.3302(5) 0.0602 1.0000 Uani . . . . . .
H41 H 0.3797 0.5712 0.7339 0.0396 1.0000 Uiso R . . . . .
H51 H 0.2670 0.5426 0.6189 0.0428 1.0000 Uiso R . . . . .
H61 H 0.3487 0.4276 0.5285 0.0359 1.0000 Uiso R . . . . .
H151 H 1.0885 0.1585 0.7464 0.0418 1.0000 Uiso R . . . . .
H161 H 1.2214 0.1943 0.6536 0.0431 1.0000 Uiso R . . . . .
H171 H 1.1509 0.2966 0.5457 0.0389 1.0000 Uiso R . . . . .
H541 H 0.5579 0.7061 0.2439 0.0379 1.0000 Uiso R . . . . .
H551 H 0.6010 0.8261 0.1414 0.0439 1.0000 Uiso R . . . . .
H561 H 0.7062 0.7401 0.0484 0.0390 1.0000 Uiso R . . . . .
H651 H 0.9720 -0.0106 0.2289 0.0414 1.0000 Uiso R . . . . .
H661 H 0.9465 -0.1389 0.1245 0.0448 1.0000 Uiso R . . . . .
H671 H 0.8288 -0.0677 0.0184 0.0421 1.0000 Uiso R . . . . .
H91 H 0.4192 0.1646 0.4114 0.0601 1.0000 Uiso R . . . . .
H92 H 0.3615 0.1964 0.4857 0.0600 1.0000 Uiso R . . . . .
H93 H 0.3691 0.3001 0.4250 0.0597 1.0000 Uiso R . . . . .
H111 H 0.5492 0.6492 0.9096 0.0831 1.0000 Uiso R . . . . .
H112 H 0.5133 0.7116 0.8325 0.0829 1.0000 Uiso R . . . . .
H113 H 0.4381 0.5943 0.8580 0.0828 1.0000 Uiso R . . . . .
H201 H 1.0791 0.5289 0.4004 0.0672 1.0000 Uiso R . . . . .
H202 H 1.1316 0.5327 0.4844 0.0669 1.0000 Uiso R . . . . .
H203 H 1.1363 0.4068 0.4385 0.0668 1.0000 Uiso R . . . . .
H221 H 0.8795 0.0085 0.8616 0.1160 1.0000 Uiso R . . . . .
H222 H 1.0028 0.0752 0.8460 0.1159 1.0000 Uiso R . . . . .
H223 H 0.9334 -0.0095 0.7851 0.1161 1.0000 Uiso R . . . . .
H611 H 0.4753 0.5314 0.4036 0.0742 1.0000 Uiso R . . . . .
H612 H 0.5461 0.6419 0.3677 0.0742 1.0000 Uiso R . . . . .
H613 H 0.4231 0.5839 0.3257 0.0738 1.0000 Uiso R . . . . .
H591 H 0.9333 0.6528 -0.0769 0.0560 1.0000 Uiso R . . . . .
H592 H 0.9285 0.7119 0.0024 0.0561 1.0000 Uiso R . . . . .
H593 H 0.8094 0.7142 -0.0551 0.0562 1.0000 Uiso R . . . . .
H721 H 1.1049 0.1991 0.3715 0.0900 1.0000 Uiso R . . . . .
H722 H 1.1251 0.1412 0.2945 0.0901 1.0000 Uiso R . . . . .
H723 H 1.0396 0.0725 0.3471 0.0898 1.0000 Uiso R . . . . .
H701 H 0.5479 -0.0162 -0.1082 0.0801 1.0000 Uiso R . . . . .
H702 H 0.6814 -0.0683 -0.0832 0.0801 1.0000 Uiso R . . . . .
H703 H 0.5787 -0.0630 -0.0263 0.0799 1.0000 Uiso R . . . . .

loop_
_atom_site_aniso_label
_atom_site_aniso_U_11
_atom_site_aniso_U_22
_atom_site_aniso_U_33
_atom_site_aniso_U_23
_atom_site_aniso_U_13
_atom_site_aniso_U_12
N1 0.020(2) 0.025(2) 0.023(2) 0.0031(18) 0.0026(18) 0.0034(19)
C2 0.018(3) 0.022(3) 0.025(3) 0.004(2) 0.001(2) -0.002(2)
C3 0.028(3) 0.024(3) 0.023(2) -0.003(2) 0.004(2) -0.004(2)
C4 0.033(3) 0.034(3) 0.034(3) -0.011(3) 0.007(3) -0.001(3)
C5 0.017(3) 0.040(4) 0.050(4) -0.008(3) -0.002(3) 0.004(3)
C6 0.023(3) 0.033(3) 0.032(3) -0.004(2) -0.002(2) 0.006(3)
C7 0.017(3) 0.027(3) 0.030(3) 0.002(2) 0.003(2) -0.001(2)
Te8 0.02519(18) 0.0339(2) 0.02467(17) -0.00339(14) 0.00084(14) 0.00259(15)
C9 0.026(3) 0.045(4) 0.047(4) -0.017(3) -0.004(3) 0.005(3)
Te10 0.0334(2) 0.0457(3) 0.02915(19) -0.01141(17) -0.00009(16) 0.00756(19)
C11 0.049(5) 0.072(6) 0.044(4) -0.024(4) 0.005(4) 0.023(4)
N12 0.024(2) 0.023(2) 0.027(2) -0.0029(18) 0.0001(19) -0.001(2)
C13 0.024(3) 0.022(3) 0.023(3) -0.005(2) -0.003(2) -0.000(2)
C14 0.027(3) 0.028(3) 0.024(3) -0.000(2) -0.000(2) 0.007(2)
C15 0.031(3) 0.036(4) 0.037(3) 0.003(3) -0.006(3) 0.004(3)
C16 0.021(3) 0.042(4) 0.043(4) 0.006(3) -0.001(3) 0.006(3)
C17 0.024(3) 0.035(4) 0.039(3) 0.003(3) 0.004(3) -0.000(3)
C18 0.027(3) 0.029(3) 0.026(3) 0.001(2) 0.001(2) 0.001(2)
Te19 0.02567(19) 0.0496(3) 0.02950(19) 0.00968(18) 0.00220(15) 0.00511(18)
C20 0.037(4) 0.053(4) 0.045(4) 0.019(3) 0.009(3) 0.007(3)
Te21 0.0290(2) 0.0329(2) 0.02760(18) 0.00458(15) 0.00171(15) 0.00484(16)
C22 0.081(7) 0.079(7) 0.078(6) 0.046(5) 0.041(6) 0.046(6)
N51 0.027(3) 0.023(2) 0.026(2) 0.0029(18) -0.0043(19) 0.000(2)
C52 0.022(3) 0.022(3) 0.027(3) 0.003(2) -0.000(2) 0.003(2)
C53 0.026(3) 0.030(3) 0.025(3) 0.004(2) -0.002(2) -0.004(2)
C54 0.030(3) 0.027(3) 0.036(3) -0.007(3) -0.000(3) 0.006(3)
C55 0.039(4) 0.020(3) 0.050(4) -0.001(3) -0.000(3) 0.006(3)
C56 0.032(3) 0.031(3) 0.035(3) 0.003(3) -0.000(3) 0.001(3)
C57 0.021(3) 0.029(3) 0.026(3) -0.004(2) 0.001(2) 0.005(2)
Te58 0.0387(2) 0.02588(19) 0.02745(18) -0.00010(15) 0.00487(15) 0.00294(16)
C59 0.046(4) 0.030(3) 0.037(3) 0.007(3) 0.009(3) -0.006(3)
Te60 0.0439(2) 0.0323(2) 0.03213(19) 0.00233(16) 0.01074(17) 0.00820(19)
C61 0.066(5) 0.040(4) 0.044(4) -0.002(3) 0.018(4) 0.017(4)
N62 0.028(3) 0.020(2) 0.029(2) 0.0011(19) 0.001(2) 0.003(2)
C63 0.025(3) 0.021(3) 0.025(3) 0.003(2) 0.003(2) 0.000(2)
C64 0.027(3) 0.021(3) 0.032(3) 0.001(2) 0.004(2) -0.004(2)
C65 0.036(3) 0.028(3) 0.037(3) 0.003(3) -0.005(3) 0.006(3)
C66 0.044(4) 0.017(3) 0.049(4) -0.003(3) -0.004(3) 0.006(3)
C67 0.045(4) 0.020(3) 0.040(3) -0.000(3) 0.001(3) 0.002(3)
C68 0.031(3) 0.027(3) 0.027(3) 0.005(2) -0.001(2) -0.003(3)
Te69 0.0383(2) 0.0287(2) 0.02637(18) 0.00038(15) -0.00219(16) 0.00485(17)
C70 0.049(4) 0.032(4) 0.072(5) -0.010(4) -0.029(4) 0.003(3)
Te71 0.0346(2) 0.0276(2) 0.02771(18) 0.00080(14) -0.00294(15) 0.00224(16)
C72 0.061(5) 0.059(5) 0.054(5) -0.008(4) -0.026(4) 0.023(4)

loop_
_atom_type_symbol
_atom_type_scat_dispersion_real
_atom_type_scat_dispersion_imag
_atom_type_scat_Cromer_Mann_a1
_atom_type_scat_Cromer_Mann_b1
_atom_type_scat_Cromer_Mann_a2
_atom_type_scat_Cromer_Mann_b2
_atom_type_scat_Cromer_Mann_a3
_atom_type_scat_Cromer_Mann_b3
_atom_type_scat_Cromer_Mann_a4
_atom_type_scat_Cromer_Mann_b4
_atom_type_scat_Cromer_Mann_c
_atom_type_scat_source
C 0.0181 0.0091 2.3100 20.8439 1.0200 10.2075 1.5886 0.5687 0.8650 51.6512 0.2156 'International Tables Vol C 4.2.6.8 and 6.1.1.4'
H 0.0000 0.0000 0.4930 10.5109 0.3229 26.1257 0.1402 3.1424 0.0408 57.7998 0.0030 'International Tables Vol C 4.2.6.8 and 6.1.1.4'
N 0.0311 0.0180 12.2126 0.0057 3.1322 9.8933 2.0125 28.9975 1.1663 0.5826 -11.5290 'International Tables Vol C 4.2.6.8 and 6.1.1.4'
Te -0.1759 6.3531 19.9644 4.8174 19.0138 0.4209 6.1449 28.5284 2.5239 70.8403 4.3520 'International Tables Vol C 4.2.6.8 and 6.1.1.4'

loop_
_geom_angle_atom_site_label_1
_geom_angle_site_symmetry_1
_geom_angle_atom_site_label_2
_geom_angle_site_symmetry_2
_geom_angle_atom_site_label_3
_geom_angle_site_symmetry_3
_geom_angle
_geom_angle_publ_flag
C2 . N1 . N12 . 114.0(5) yes
N1 . C2 . C3 . 114.9(5) yes
N1 . C2 . C7 . 123.9(5) yes
C3 . C2 . C7 . 121.2(5) yes
C2 . C3 . C4 . 119.2(5) yes
C2 . C3 . Te10 . 117.4(4) yes
C4 . C3 . Te10 . 123.4(4) yes
C3 . C4 . C5 . 119.9(6) yes
C3 . C4 . H41 . 119.5 no
C5 . C4 . H41 . 120.6 no
C4 . C5 . C6 . 121.0(6) yes
C4 . C5 . H51 . 119.7 no
C6 . C5 . H51 . 119.3 no
C5 . C6 . C7 . 121.6(6) yes
C5 . C6 . H61 . 119.2 no
C7 . C6 . H61 . 119.2 no
C6 . C7 . C2 . 117.1(5) yes
C6 . C7 . Te8 . 120.7(4) yes
C2 . C7 . Te8 . 122.2(4) yes
C7 . Te8 . C9 . 94.4(2) yes
Te8 . C9 . H91 . 109.6 no
Te8 . C9 . H92 . 108.9 no
H91 . C9 . H92 . 109.4 no
Te8 . C9 . H93 . 109.4 no
H91 . C9 . H93 . 109.7 no
H92 . C9 . H93 . 109.8 no
C3 . Te10 . C11 . 95.4(3) yes
Te10 . C11 . H111 . 109.4 no
Te10 . C11 . H112 . 110.1 no
H111 . C11 . H112 . 108.4 no
Te10 . C11 . H113 . 110.5 no
H111 . C11 . H113 . 108.7 no
H112 . C11 . H113 . 109.8 no
N1 . N12 . C13 . 115.2(5) yes
N12 . C13 . C14 . 123.8(5) yes
N12 . C13 . C18 . 115.1(5) yes
C14 . C13 . C18 . 121.0(5) yes
C13 . C14 . C15 . 118.5(6) yes
C13 . C14 . Te21 . 122.1(4) yes
C15 . C14 . Te21 . 119.4(4) yes
C14 . C15 . C16 . 120.3(6) yes
C14 . C15 . H151 . 119.1 no
C16 . C15 . H151 . 120.6 no
C15 . C16 . C17 . 120.5(6) yes
C15 . C16 . H161 . 120.1 no
C17 . C16 . H161 . 119.4 no
C16 . C17 . C18 . 121.0(6) yes
C16 . C17 . H171 . 119.7 no
C18 . C17 . H171 . 119.3 no
C13 . C18 . C17 . 118.7(5) yes
C13 . C18 . Te19 . 119.1(4) yes
C17 . C18 . Te19 . 122.2(5) yes
C18 . Te19 . C20 . 95.2(2) yes
Te19 . C20 . H201 . 108.0 no
Te19 . C20 . H202 . 109.3 no
H201 . C20 . H202 . 110.5 no
Te19 . C20 . H203 . 109.1 no
H201 . C20 . H203 . 110.0 no
H202 . C20 . H203 . 110.0 no
C14 . Te21 . C22 . 94.2(3) yes
Te21 . C22 . H221 . 110.4 no
Te21 . C22 . H222 . 109.9 no
H221 . C22 . H222 . 108.0 no
Te21 . C22 . H223 . 109.8 no
H221 . C22 . H223 . 109.4 no
H222 . C22 . H223 . 109.3 no
C52 . N51 . N62 . 114.1(5) yes
N51 . C52 . C53 . 115.4(5) yes
N51 . C52 . C57 . 124.0(5) yes
C53 . C52 . C57 . 120.6(5) yes
C52 . C53 . C54 . 119.9(5) yes
C52 . C53 . Te60 . 117.1(4) yes
C54 . C53 . Te60 . 122.9(5) yes
C53 . C54 . C55 . 120.2(6) yes
C53 . C54 . H541 . 119.5 no
C55 . C54 . H541 . 120.3 no
C54 . C55 . C56 . 120.8(6) yes
C54 . C55 . H551 . 120.0 no
C56 . C55 . H551 . 119.2 no
C55 . C56 . C57 . 120.6(6) yes
C55 . C56 . H561 . 119.7 no
C57 . C56 . H561 . 119.7 no
C56 . C57 . C52 . 117.9(5) yes
C56 . C57 . Te58 . 120.1(4) yes
C52 . C57 . Te58 . 122.0(4) yes
C57 . Te58 . C59 . 95.4(3) yes
Te58 . C59 . H591 . 110.3 no
Te58 . C59 . H592 . 109.0 no
H591 . C59 . H592 . 108.6 no
Te58 . C59 . H593 . 111.0 no
H591 . C59 . H593 . 108.2 no
H592 . C59 . H593 . 109.8 no
C53 . Te60 . C61 . 95.6(3) yes
Te60 . C61 . H611 . 108.6 no
Te60 . C61 . H612 . 109.6 no
H611 . C61 . H612 . 109.2 no
Te60 . C61 . H613 . 109.1 no
H611 . C61 . H613 . 109.3 no
H612 . C61 . H613 . 110.9 no
N51 . N62 . C63 . 115.8(5) yes
N62 . C63 . C64 . 124.3(5) yes
N62 . C63 . C68 . 114.9(5) yes
C64 . C63 . C68 . 120.7(5) yes
C63 . C64 . C65 . 118.6(5) yes
C63 . C64 . Te71 . 121.7(4) yes
C65 . C64 . Te71 . 119.6(5) yes
C64 . C65 . C66 . 120.4(6) yes
C64 . C65 . H651 . 118.8 no
C66 . C65 . H651 . 120.7 no
C65 . C66 . C67 . 120.6(6) yes
C65 . C66 . H661 . 120.2 no
C67 . C66 . H661 . 119.2 no
C66 . C67 . C68 . 120.6(6) yes
C66 . C67 . H671 . 120.5 no
C68 . C67 . H671 . 118.9 no
C63 . C68 . C67 . 119.0(6) yes
C63 . C68 . Te69 . 119.1(4) yes
C67 . C68 . Te69 . 121.8(5) yes
C68 . Te69 . C70 . 93.9(3) yes
Te69 . C70 . H701 . 108.3 no
Te69 . C70 . H702 . 109.9 no
H701 . C70 . H702 . 110.4 no
Te69 . C70 . H703 . 108.4 no
H701 . C70 . H703 . 109.4 no
H702 . C70 . H703 . 110.3 no
C64 . Te71 . C72 . 95.1(3) yes
Te71 . C72 . H721 . 110.0 no
Te71 . C72 . H722 . 110.7 no
H721 . C72 . H722 . 109.0 no
Te71 . C72 . H723 . 108.8 no
H721 . C72 . H723 . 109.1 no
H722 . C72 . H723 . 109.3 no

loop_
_geom_bond_atom_site_label_1
_geom_bond_site_symmetry_1
_geom_bond_atom_site_label_2
_geom_bond_site_symmetry_2
_geom_bond_distance
_geom_bond_publ_flag
N1 . C2 . 1.423(7) yes
N1 . N12 . 1.266(7) yes
C2 . C3 . 1.430(8) yes
C2 . C7 . 1.398(8) yes
C3 . C4 . 1.364(9) yes
C3 . Te10 . 2.114(5) yes
C4 . C5 . 1.394(9) yes
C4 . H41 . 0.917 no
C5 . C6 . 1.365(9) yes
C5 . H51 . 0.930 no
C6 . C7 . 1.402(8) yes
C6 . H61 . 0.926 no
C7 . Te8 . 2.108(6) yes
Te8 . C9 . 2.149(6) yes
C9 . H91 . 0.959 no
C9 . H92 . 0.955 no
C9 . H93 . 0.946 no
Te10 . C11 . 2.133(7) yes
C11 . H111 . 0.954 no
C11 . H112 . 0.963 no
C11 . H113 . 0.959 no
N12 . C13 . 1.413(7) yes
C13 . C14 . 1.415(8) yes
C13 . C18 . 1.403(8) yes
C14 . C15 . 1.391(9) yes
C14 . Te21 . 2.112(6) yes
C15 . C16 . 1.395(9) yes
C15 . H151 . 0.923 no
C16 . C17 . 1.380(9) yes
C16 . H161 . 0.921 no
C17 . C18 . 1.385(8) yes
C17 . H171 . 0.932 no
C18 . Te19 . 2.121(6) yes
Te19 . C20 . 2.131(7) yes
C20 . H201 . 0.949 no
C20 . H202 . 0.959 no
C20 . H203 . 0.957 no
Te21 . C22 . 2.144(8) yes
C22 . H221 . 0.957 no
C22 . H222 . 0.956 no
C22 . H223 . 0.949 no
N51 . C52 . 1.400(7) yes
N51 . N62 . 1.279(7) yes
C52 . C53 . 1.414(8) yes
C52 . C57 . 1.407(8) yes
C53 . C54 . 1.372(9) yes
C53 . Te60 . 2.122(6) yes
C54 . C55 . 1.393(10) yes
C54 . H541 . 0.925 no
C55 . C56 . 1.381(9) yes
C55 . H551 . 0.925 no
C56 . C57 . 1.413(9) yes
C56 . H561 . 0.931 no
C57 . Te58 . 2.103(6) yes
Te58 . C59 . 2.161(6) yes
C59 . H591 . 0.969 no
C59 . H592 . 0.959 no
C59 . H593 . 0.961 no
Te60 . C61 . 2.125(7) yes
C61 . H611 . 0.958 no
C61 . H612 . 0.963 no
C61 . H613 . 0.960 no
N62 . C63 . 1.422(7) yes
C63 . C64 . 1.415(8) yes
C63 . C68 . 1.402(8) yes
C64 . C65 . 1.386(9) yes
C64 . Te71 . 2.125(6) yes
C65 . C66 . 1.379(9) yes
C65 . H651 . 0.913 no
C66 . C67 . 1.394(9) yes
C66 . H661 . 0.932 no
C67 . C68 . 1.373(9) yes
C67 . H671 . 0.925 no
C68 . Te69 . 2.124(6) yes
Te69 . C70 . 2.134(7) yes
C70 . H701 . 0.951 no
C70 . H702 . 0.952 no
C70 . H703 . 0.966 no
Te71 . C72 . 2.140(7) yes
C72 . H721 . 0.952 no
C72 . H722 . 0.953 no
C72 . H723 . 0.958 no

loop_
_platon_squeeze_void_nr
_platon_squeeze_void_average_x
_platon_squeeze_void_average_y
_platon_squeeze_void_average_z
_platon_squeeze_void_volume
_platon_squeeze_void_count_electrons
_platon_squeeze_void_content
1 0.263 0.345 0.252 41 2 ' '
2 0.737 0.845 0.747 41 2 ' '
